data_7042320
loop_
_publ_author_name
'Aghabali, Amineh'
'Jun, Sharon'
'Olmstead, Marilyn M.'
'Balch, Alan L.'

_publ_section_title
;
 Piperazine-functionalized C60 and diiodine or iodine monochloride as
 components in forming supramolecular assemblies.
;
_journal_issue 11
_journal_name_full 'Dalton transactions (Cambridge, England : 2003)'
_journal_page_first 3710
_journal_page_last 3715
_journal_paper_doi 10.1039/c7dt00026j
_journal_volume 46
_journal_year 2017
_chemical_formula_moiety 'C64 H8 N2, 2.884(C6 H6), 2(I2), 0.116(I2)'
_chemical_formula_sum 'C81.3 H25.3 I4.23 N2'
_chemical_formula_weight 1566.72
_space_group_crystal_system monoclinic
_space_group_IT_number 13
_space_group_name_Hall '-P 2yc'
_space_group_name_H-M_alt 'P 1 2/c 1'
_symmetry_space_group_name_Hall '-P 2yc'
_symmetry_space_group_name_H-M 'P 1 2/c 1'
_atom_sites_solution_hydrogens geom
_atom_sites_solution_primary dual
_atom_sites_solution_secondary difmap
_audit_creation_method SHELXL-2016/6
_audit_update_record
;
2017-01-03 deposited with the CCDC.
2017-02-23 downloaded from the CCDC.
;
_cell_angle_alpha 90
_cell_angle_beta 103.748(2)
_cell_angle_gamma 90
_cell_formula_units_Z 2
_cell_length_a 10.0074(12)
_cell_length_b 16.2272(19)
_cell_length_c 16.3038(19)
_cell_measurement_reflns_used 9863
_cell_measurement_temperature 90(2)
_cell_measurement_theta_max 28.88
_cell_measurement_theta_min 2.44
_cell_volume 2571.8(5)
_computing_cell_refinement 'SAINT (Bruker, 2013)'
_computing_data_collection 'Apex2 (Bruker, 2013)'
_computing_data_reduction 'SAINT (Bruker, 2013)'
_computing_publication_material 'SHELXL-2014 (Sheldrick, 2014)'
_computing_structure_refinement 'SHELXL-2014/7 (Sheldrick, 2014)'
_computing_structure_solution 'SHELXT (Sheldrick, 2014)'
_diffrn_ambient_temperature 90(2)
_diffrn_detector_area_resol_mean 8.3
_diffrn_measured_fraction_theta_full 0.999
_diffrn_measured_fraction_theta_max 1.000
_diffrn_measurement_device_type 'Bruker Apex Duo'
_diffrn_measurement_method '\f and \w scans'
_diffrn_radiation_type MoK\a
_diffrn_radiation_wavelength 0.71073
_diffrn_reflns_av_R_equivalents 0.0460
_diffrn_reflns_av_unetI/netI 0.0313
_diffrn_reflns_Laue_measured_fraction_full 0.999
_diffrn_reflns_Laue_measured_fraction_max 1.000
_diffrn_reflns_limit_h_max 13
_diffrn_reflns_limit_h_min -13
_diffrn_reflns_limit_k_max 21
_diffrn_reflns_limit_k_min -21
_diffrn_reflns_limit_l_max 21
_diffrn_reflns_limit_l_min -21
_diffrn_reflns_number 34350
_diffrn_reflns_point_group_measured_fraction_full 0.999
_diffrn_reflns_point_group_measured_fraction_max 1.000
_diffrn_reflns_theta_full 25.242
_diffrn_reflns_theta_max 27.877
_diffrn_reflns_theta_min 1.797
_diffrn_source 'fine-focus sealed tube'
_exptl_absorpt_coefficient_mu 2.620
_exptl_absorpt_correction_T_max 0.7458
_exptl_absorpt_correction_T_min 0.4307
_exptl_absorpt_correction_type multi-scan
_exptl_absorpt_process_details 'SADABS (Sheldrick, 2013)'
_exptl_crystal_colour black
_exptl_crystal_density_diffrn 2.023
_exptl_crystal_description block
_exptl_crystal_F_000 1503
_exptl_crystal_size_max 0.426
_exptl_crystal_size_mid 0.319
_exptl_crystal_size_min 0.092
_refine_diff_density_max 2.629
_refine_diff_density_min -0.735
_refine_diff_density_rms 0.188
_refine_ls_extinction_method none
_refine_ls_goodness_of_fit_ref 1.063
_refine_ls_hydrogen_treatment constr
_refine_ls_matrix_type full
_refine_ls_number_parameters 398
_refine_ls_number_reflns 6128
_refine_ls_number_restraints 0
_refine_ls_restrained_S_all 1.063
_refine_ls_R_factor_all 0.0568
_refine_ls_R_factor_gt 0.0485
_refine_ls_shift/su_max 0.001
_refine_ls_shift/su_mean 0.000
_refine_ls_structure_factor_coef Fsqd
_refine_ls_weighting_details 'w=1/[\s^2^(Fo^2^)+(0.0697P)^2^+13.1591P] where P=(Fo^2^+2Fc^2^)/3'
_refine_ls_weighting_scheme calc
_refine_ls_wR_factor_gt 0.1267
_refine_ls_wR_factor_ref 0.1338
_reflns_Friedel_coverage 0.000
_reflns_number_gt 5314
_reflns_number_total 6128
_reflns_threshold_expression 'I > 2\s(I)'
_cod_data_source_file c7dt00026j1.cif
_cod_data_source_block aa54_a
_cod_depositor_comments 'Adding full bibliography for 7042319--7042321.cif.'
_cod_original_formula_sum 'C81.30 H25.30 I4.23 N2'
_cod_database_code 7042320
_shelx_shelxl_version_number 2016/6
_shelx_space_group_comment
;
The symmetry employed for this shelxl refinement is uniquely defined
by the following loop, which should always be used as a source of
symmetry information in preference to the above space-group names.
They are only intended as comments.
;
_shelx_estimated_absorpt_t_min 0.402
_shelx_estimated_absorpt_t_max 0.794

loop_
_space_group_symop_operation_xyz
'x, y, z'
'-x, y, -z+1/2'
'-x, -y, -z'
'x, -y, z-1/2'

loop_
_atom_site_label
_atom_site_type_symbol
_atom_site_fract_x
_atom_site_fract_y
_atom_site_fract_z
_atom_site_U_iso_or_equiv
_atom_site_adp_type
_atom_site_occupancy
_atom_site_site_symmetry_order
_atom_site_calc_flag
_atom_site_refinement_flags_posn
_atom_site_refinement_flags_adp
_atom_site_refinement_flags_occupancy
_atom_site_disorder_assembly
_atom_site_disorder_group
I1 I 0.26215(3) -0.01712(2) 0.52562(2) 0.02827(11) Uani 1 1 d . . . . .
I2 I 0.07362(3) -0.04257(3) 0.37276(2) 0.03763(13) Uani 1 1 d . . . . .
N1 N 0.4247(4) 0.0035(3) 0.6748(2) 0.0231(8) Uani 1 1 d . . . . .
C1 C 0.4526(4) 0.0915(3) 0.7025(3) 0.0189(8) Uani 1 1 d . . . . .
C2 C 0.3159(4) 0.1385(3) 0.6923(3) 0.0214(9) Uani 1 1 d . . . . .
C3 C 0.2652(5) 0.1651(3) 0.7582(3) 0.0220(9) Uani 1 1 d . . . . .
C4 C 0.3523(5) 0.1653(3) 0.8458(3) 0.0224(9) Uani 1 1 d . . . . .
C5 C 0.4858(5) 0.1379(3) 0.8621(3) 0.0224(9) Uani 1 1 d . . . . .
C6 C 0.4085(5) 0.1847(3) 0.5812(3) 0.0239(9) Uani 1 1 d . . . . .
C7 C 0.2870(5) 0.1846(3) 0.6146(3) 0.0252(10) Uani 1 1 d . . . . .
C8 C 0.2024(5) 0.2543(3) 0.6045(3) 0.0280(10) Uani 1 1 d . . . . .
C9 C 0.1455(5) 0.2808(3) 0.6733(4) 0.0297(11) Uani 1 1 d . . . . .
C10 C 0.1781(5) 0.2378(3) 0.7491(3) 0.0268(10) Uani 1 1 d . . . . .
C11 C 0.2092(5) 0.2824(3) 0.8287(3) 0.0278(10) Uani 1 1 d . . . . .
C12 C 0.3159(5) 0.2378(3) 0.8872(3) 0.0266(10) Uani 1 1 d . . . . .
C13 C 0.4167(6) 0.2814(3) 0.9444(3) 0.0288(11) Uani 1 1 d . . . . .
C14 C 0.4422(6) 0.2537(4) 0.5394(3) 0.0299(11) Uani 1 1 d . . . . .
C15 C 0.3561(6) 0.3270(4) 0.5297(3) 0.0318(11) Uani 1 1 d . . . . .
C16 C 0.2379(5) 0.3267(4) 0.5617(3) 0.0324(11) Uani 1 1 d . . . . .
C17 C 0.2017(6) 0.3986(4) 0.6041(4) 0.0347(12) Uani 1 1 d . . . . .
C18 C 0.1452(5) 0.3713(4) 0.6731(4) 0.0328(12) Uani 1 1 d . . . . .
C19 C 0.1756(5) 0.4132(4) 0.7492(4) 0.0347(12) Uani 1 1 d . . . . .
C20 C 0.2069(5) 0.3686(4) 0.8286(4) 0.0324(12) Uani 1 1 d . . . . .
C21 C 0.5853(6) 0.3712(4) 0.5558(3) 0.0335(12) Uani 1 1 d . . . . .
C22 C 0.4432(6) 0.3992(4) 0.5397(3) 0.0340(12) Uani 1 1 d . . . . .
C23 C 0.4105(7) 0.4683(4) 0.5814(4) 0.0373(13) Uani 1 1 d . . . . .
C24 C 0.2860(6) 0.4682(4) 0.6138(4) 0.0368(13) Uani 1 1 d . . . . .
C25 C 0.3171(6) 0.5122(3) 0.6926(4) 0.0361(13) Uani 1 1 d . . . . .
C26 C 0.2620(6) 0.4855(3) 0.7595(4) 0.0354(12) Uani 1 1 d . . . . .
C27 C 0.3460(6) 0.4859(3) 0.8435(4) 0.0367(13) Uani 1 1 d . . . . .
C28 C 0.3120(6) 0.4136(4) 0.8875(4) 0.0338(12) Uani 1 1 d . . . . .
C29 C 0.5159(7) 0.5122(3) 0.6396(4) 0.0364(13) Uani 1 1 d . . . . .
C30 C 0.4596(6) 0.5395(3) 0.7097(4) 0.0373(13) Uani 1 1 d . . . . .
C31 C 0.3524(6) -0.0393(3) 0.7332(3) 0.0284(10) Uani 1 1 d . . . . .
H31A H 0.330605 -0.096593 0.713808 0.034 Uiso 1 1 calc R U . . .
H31B H 0.264926 -0.010564 0.732645 0.034 Uiso 1 1 calc R U . . .
C32 C 0.5555(5) -0.0398(3) 0.6762(3) 0.0281(10) Uani 1 1 d . . . . .
H32A H 0.603795 -0.012073 0.637408 0.034 Uiso 1 1 calc R U . . .
H32B H 0.536210 -0.097338 0.656770 0.034 Uiso 1 1 calc R U . . .
C33 C -0.0848(6) 0.2581(5) 0.4587(4) 0.0498(18) Uani 1 1 d . . . . .
H33 H -0.134753 0.234652 0.495755 0.060 Uiso 1 1 calc R U . . .
C34 C -0.0104(7) 0.2057(5) 0.4162(4) 0.0449(14) Uani 1 1 d . . . . .
H34 H -0.011096 0.147651 0.423493 0.054 Uiso 1 1 calc R U . . .
C35 C 0.0637(6) 0.2414(5) 0.3635(4) 0.0441(15) Uani 1 1 d . . . . .
H35 H 0.113205 0.207208 0.333719 0.053 Uiso 1 1 calc R U . . .
C36 C 0.0665(6) 0.3266(5) 0.3536(4) 0.0452(15) Uani 1 1 d . . . . .
H36 H 0.119572 0.350173 0.318420 0.054 Uiso 1 1 calc R U . . .
C37 C -0.0077(7) 0.3768(5) 0.3950(4) 0.0521(17) Uani 1 1 d . . . . .
H37 H -0.006087 0.434858 0.388190 0.062 Uiso 1 1 calc R U . . .
C38 C -0.0866(7) 0.3412(5) 0.4478(4) 0.0520(18) Uani 1 1 d . . . . .
H38 H -0.139990 0.375152 0.475227 0.062 Uiso 1 1 calc R U . . .
C39 C 0.3565(6) 0.7328(3) 0.7296(3) 0.0268(11) Uani 0.884(2) 1 d G . P A 1
H39 H 0.258771 0.733760 0.715708 0.032 Uiso 0.884(2) 1 calc R U P A 1
C40 C 0.4283(5) 0.7331(3) 0.6664(3) 0.0242(11) Uani 0.884(2) 1 d G . P A 1
H40 H 0.379658 0.734745 0.608779 0.029 Uiso 0.884(2) 1 calc R U P A 1
C41 C 0.5712(5) 0.731(3) 0.6874(7) 0.0446(12) Uani 0.884(2) 1 d G . P A 1
H41 H 0.619570 0.728338 0.643901 0.054 Uiso 0.884(2) 1 calc R U P A 1
I3 I 0.5807(5) 0.7268(13) 0.6915(4) 0.0446(12) Uani 0.116(2) 1 d . . P A 2

loop_
_atom_site_aniso_label
_atom_site_aniso_U_11
_atom_site_aniso_U_22
_atom_site_aniso_U_33
_atom_site_aniso_U_23
_atom_site_aniso_U_13
_atom_site_aniso_U_12
I1 0.02230(17) 0.0336(2) 0.02975(18) -0.01350(13) 0.00780(13) -0.00025(12)
I2 0.02090(18) 0.0525(3) 0.0371(2) -0.02098(16) 0.00201(14) 0.00765(14)
N1 0.024(2) 0.024(2) 0.0212(19) -0.0023(15) 0.0048(16) -0.0010(15)
C1 0.017(2) 0.023(2) 0.0159(19) 0.0002(16) 0.0024(16) 0.0011(16)
C2 0.015(2) 0.023(2) 0.026(2) -0.0035(17) 0.0045(17) -0.0020(16)
C3 0.015(2) 0.024(2) 0.029(2) -0.0017(18) 0.0093(17) -0.0065(17)
C4 0.023(2) 0.028(2) 0.021(2) 0.0008(17) 0.0137(18) -0.0069(18)
C5 0.027(2) 0.027(2) 0.0142(19) 0.0038(16) 0.0066(17) -0.0048(18)
C6 0.025(2) 0.031(3) 0.015(2) -0.0052(17) 0.0038(17) 0.0050(19)
C7 0.022(2) 0.030(2) 0.020(2) -0.0046(18) -0.0025(17) 0.0018(18)
C8 0.019(2) 0.035(3) 0.026(2) -0.003(2) -0.0009(18) 0.0041(19)
C9 0.013(2) 0.035(3) 0.041(3) -0.005(2) 0.0054(19) 0.0015(18)
C10 0.015(2) 0.030(3) 0.039(3) -0.003(2) 0.0140(19) -0.0039(18)
C11 0.021(2) 0.033(3) 0.037(3) -0.005(2) 0.020(2) -0.0033(19)
C12 0.031(2) 0.032(3) 0.025(2) -0.0033(19) 0.023(2) -0.008(2)
C13 0.037(3) 0.038(3) 0.019(2) -0.0050(19) 0.020(2) -0.006(2)
C14 0.038(3) 0.039(3) 0.014(2) 0.0017(19) 0.0069(19) 0.010(2)
C15 0.037(3) 0.038(3) 0.021(2) 0.009(2) 0.008(2) 0.009(2)
C16 0.024(2) 0.041(3) 0.029(3) 0.008(2) 0.000(2) 0.007(2)
C17 0.028(3) 0.038(3) 0.037(3) 0.009(2) 0.005(2) 0.014(2)
C18 0.016(2) 0.036(3) 0.047(3) 0.002(2) 0.008(2) 0.009(2)
C19 0.024(2) 0.036(3) 0.050(3) 0.000(2) 0.021(2) 0.009(2)
C20 0.026(2) 0.036(3) 0.044(3) -0.009(2) 0.025(2) 0.002(2)
C21 0.043(3) 0.039(3) 0.026(2) 0.016(2) 0.024(2) 0.011(2)
C22 0.044(3) 0.038(3) 0.022(2) 0.013(2) 0.012(2) 0.006(2)
C23 0.042(3) 0.036(3) 0.039(3) 0.022(2) 0.019(3) 0.014(2)
C24 0.036(3) 0.031(3) 0.044(3) 0.014(2) 0.012(2) 0.014(2)
C25 0.036(3) 0.025(3) 0.051(3) 0.007(2) 0.017(3) 0.010(2)
C26 0.031(3) 0.029(3) 0.051(3) -0.003(2) 0.019(3) 0.010(2)
C27 0.040(3) 0.024(3) 0.054(4) -0.010(2) 0.029(3) 0.001(2)
C28 0.038(3) 0.034(3) 0.039(3) -0.013(2) 0.028(2) -0.001(2)
C29 0.042(3) 0.024(3) 0.049(3) 0.011(2) 0.023(3) 0.004(2)
C30 0.043(3) 0.019(2) 0.056(4) 0.003(2) 0.025(3) 0.004(2)
C31 0.029(3) 0.025(2) 0.033(3) -0.003(2) 0.011(2) -0.0060(19)
C32 0.024(2) 0.026(2) 0.034(3) -0.007(2) 0.005(2) 0.0012(19)
C33 0.029(3) 0.088(6) 0.036(3) 0.005(3) 0.014(2) 0.011(3)
C34 0.037(3) 0.055(4) 0.043(3) 0.004(3) 0.011(3) 0.005(3)
C35 0.030(3) 0.072(5) 0.032(3) -0.006(3) 0.010(2) 0.006(3)
C36 0.032(3) 0.072(5) 0.032(3) 0.009(3) 0.008(2) 0.006(3)
C37 0.044(4) 0.059(4) 0.046(4) 0.003(3) -0.002(3) 0.020(3)
C38 0.040(3) 0.076(5) 0.041(3) 0.002(3) 0.011(3) 0.028(3)
C39 0.027(3) 0.022(3) 0.032(3) -0.001(2) 0.010(2) 0.001(2)
C40 0.029(3) 0.023(3) 0.021(2) -0.0007(19) 0.007(2) -0.001(2)
C41 0.070(2) 0.036(2) 0.0331(14) -0.0007(13) 0.0228(12) -0.0082(16)
I3 0.070(2) 0.036(2) 0.0331(14) -0.0007(13) 0.0228(12) -0.0082(16)

loop_
_atom_type_symbol
_atom_type_description
_atom_type_scat_dispersion_real
_atom_type_scat_dispersion_imag
_atom_type_scat_source
C C 0.0033 0.0016 'International Tables Vol C Tables 4.2.6.8 and 6.1.1.4'
N N 0.0061 0.0033 'International Tables Vol C Tables 4.2.6.8 and 6.1.1.4'
I I -0.4742 1.8119 'International Tables Vol C Tables 4.2.6.8 and 6.1.1.4'
H H 0.0000 0.0000 'International Tables Vol C Tables 4.2.6.8 and 6.1.1.4'

loop_
_geom_angle_atom_site_label_1
_geom_angle_atom_site_label_2
_geom_angle_atom_site_label_3
_geom_angle
_geom_angle_site_symmetry_1
_geom_angle_site_symmetry_3
C32 N1 C31 109.2(4) . .
C32 N1 C1 110.2(4) . .
C31 N1 C1 109.5(4) . .
N1 C1 C5 109.6(4) . 2_656
N1 C1 C2 109.9(4) . .
C5 C1 C2 100.0(4) 2_656 .
N1 C1 C1 108.3(2) . 2_656
C5 C1 C1 114.7(4) 2_656 2_656
C2 C1 C1 114.0(4) . 2_656
C3 C2 C7 119.6(4) . .
C3 C2 C1 124.0(4) . .
C7 C2 C1 109.8(4) . .
C2 C3 C10 120.2(5) . .
C2 C3 C4 121.0(4) . .
C10 C3 C4 107.3(4) . .
C5 C4 C12 121.0(5) . .
C5 C4 C3 120.5(4) . .
C12 C4 C3 107.2(4) . .
C4 C5 C6 119.0(5) . 2_656
C4 C5 C1 123.8(4) . 2_656
C6 C5 C1 110.1(4) 2_656 2_656
C14 C6 C5 120.7(5) . 2_656
C14 C6 C7 120.6(5) . .
C5 C6 C7 108.2(4) 2_656 .
C8 C7 C2 120.8(5) . .
C8 C7 C6 119.7(5) . .
C2 C7 C6 108.7(4) . .
C7 C8 C9 119.4(5) . .
C7 C8 C16 120.0(5) . .
C9 C8 C16 108.7(5) . .
C10 C9 C8 119.4(5) . .
C10 C9 C18 120.2(5) . .
C8 C9 C18 107.3(5) . .
C9 C10 C3 120.4(5) . .
C9 C10 C11 120.0(5) . .
C3 C10 C11 108.5(5) . .
C20 C11 C12 120.7(5) . .
C20 C11 C10 119.9(5) . .
C12 C11 C10 107.9(4) . .
C13 C12 C4 120.2(5) . .
C13 C12 C11 119.4(5) . .
C4 C12 C11 109.1(4) . .
C12 C13 C14 119.0(5) . 2_656
C12 C13 C21 119.9(5) . 2_656
C14 C13 C21 108.9(5) 2_656 2_656
C6 C14 C13 120.0(5) . 2_656
C6 C14 C15 120.2(5) . .
C13 C14 C15 107.0(5) 2_656 .
C16 C15 C22 120.0(5) . .
C16 C15 C14 119.1(5) . .
C22 C15 C14 109.0(5) . .
C15 C16 C17 120.2(5) . .
C15 C16 C8 120.4(5) . .
C17 C16 C8 107.8(5) . .
C24 C17 C18 119.9(6) . .
C24 C17 C16 119.6(5) . .
C18 C17 C16 108.2(5) . .
C19 C18 C17 120.3(5) . .
C19 C18 C9 119.3(5) . .
C17 C18 C9 107.9(5) . .
C18 C19 C26 120.1(5) . .
C18 C19 C20 120.6(5) . .
C26 C19 C20 107.8(5) . .
C11 C20 C28 119.8(5) . .
C11 C20 C19 120.0(5) . .
C28 C20 C19 108.0(5) . .
C28 C21 C22 120.2(5) 2_656 .
C28 C21 C13 120.2(5) 2_656 2_656
C22 C21 C13 107.4(5) . 2_656
C23 C22 C15 120.2(5) . .
C23 C22 C21 119.7(6) . .
C15 C22 C21 107.8(5) . .
C22 C23 C29 120.3(5) . .
C22 C23 C24 119.6(6) . .
C29 C23 C24 108.5(5) . .
C17 C24 C25 120.0(5) . .
C17 C24 C23 120.2(6) . .
C25 C24 C23 107.5(6) . .
C26 C25 C24 120.0(6) . .
C26 C25 C30 119.6(6) . .
C24 C25 C30 108.5(5) . .
C25 C26 C27 119.6(5) . .
C25 C26 C19 119.8(6) . .
C27 C26 C19 108.4(5) . .
C29 C27 C26 121.0(5) 2_656 .
C29 C27 C28 118.7(6) 2_656 .
C26 C27 C28 108.4(5) . .
C21 C28 C20 119.9(5) 2_656 .
C21 C28 C27 120.2(5) 2_656 .
C20 C28 C27 107.4(5) . .
C27 C29 C23 120.8(6) 2_656 .
C27 C29 C30 118.9(6) 2_656 .
C23 C29 C30 108.1(5) . .
C30 C30 C25 120.8(6) 2_656 .
C30 C30 C29 120.1(7) 2_656 .
C25 C30 C29 107.5(6) . .
N1 C31 C32 110.1(4) . 2_656
N1 C31 H31A 109.7 . .
C32 C31 H31A 109.7 2_656 .
N1 C31 H31B 109.7 . .
C32 C31 H31B 109.7 2_656 .
H31A C31 H31B 108.2 . .
N1 C32 C31 109.6(4) . 2_656
N1 C32 H32A 109.7 . .
C31 C32 H32A 109.7 2_656 .
N1 C32 H32B 109.7 . .
C31 C32 H32B 109.7 2_656 .
H32A C32 H32B 108.2 . .
C38 C33 C34 121.6(6) . .
C38 C33 H33 119.2 . .
C34 C33 H33 119.2 . .
C35 C34 C33 118.3(7) . .
C35 C34 H34 120.9 . .
C33 C34 H34 120.9 . .
C34 C35 C36 120.9(6) . .
C34 C35 H35 119.5 . .
C36 C35 H35 119.5 . .
C37 C36 C35 120.0(6) . .
C37 C36 H36 120.0 . .
C35 C36 H36 120.0 . .
C36 C37 C38 119.8(7) . .
C36 C37 H37 120.1 . .
C38 C37 H37 120.1 . .
C33 C38 C37 119.3(6) . .
C33 C38 H38 120.3 . .
C37 C38 H38 120.3 . .
C41 C39 C40 119.1(9) 2_656 .
C41 C39 H39 120.5 2_656 .
C40 C39 H39 120.5 . .
C39 C40 C41 120.0 . .
C39 C40 H40 120.0 . .
C41 C40 H40 120.0 . .
C39 C41 C40 120.8(6) 2_656 .
C39 C41 H41 119.6 2_656 .
C40 C41 H41 119.6 . .

loop_
_geom_bond_atom_site_label_1
_geom_bond_atom_site_label_2
_geom_bond_distance
_geom_bond_site_symmetry_2
I1 I2 2.7760(5) .
N1 C32 1.482(6) .
N1 C31 1.497(6) .
N1 C1 1.503(6) .
C1 C5 1.537(6) 2_656
C1 C2 1.541(6) .
C1 C1 1.614(8) 2_656
C2 C3 1.364(7) .
C2 C7 1.441(7) .
C3 C10 1.452(7) .
C3 C4 1.485(7) .
C4 C5 1.373(7) .
C4 C12 1.446(7) .
C5 C6 1.444(7) 2_656
C6 C14 1.393(8) .
C6 C7 1.444(7) .
C7 C8 1.399(7) .
C8 C9 1.438(7) .
C8 C16 1.453(8) .
C9 C10 1.389(8) .
C9 C18 1.469(8) .
C10 C11 1.454(7) .
C11 C20 1.398(8) .
C11 C12 1.446(8) .
C12 C13 1.394(7) .
C13 C14 1.445(8) 2_656
C13 C21 1.458(8) 2_656
C14 C15 1.456(7) .
C15 C16 1.402(8) .
C15 C22 1.445(8) .
C16 C17 1.446(8) .
C17 C24 1.396(9) .
C17 C18 1.444(8) .
C18 C19 1.385(9) .
C19 C26 1.443(8) .
C19 C20 1.452(9) .
C20 C28 1.443(8) .
C21 C28 1.390(9) 2_656
C21 C22 1.456(8) .
C22 C23 1.391(9) .
C23 C29 1.431(10) .
C23 C24 1.464(8) .
C24 C25 1.438(9) .
C25 C26 1.402(8) .
C25 C30 1.456(9) .
C26 C27 1.428(10) .
C27 C29 1.410(9) 2_656
C27 C28 1.458(8) .
C29 C30 1.458(8) .
C30 C30 1.368(14) 2_656
C31 C32 1.544(7) 2_656
C31 H31A 0.9900 .
C31 H31B 0.9900 .
C32 H32A 0.9900 .
C32 H32B 0.9900 .
C33 C38 1.359(11) .
C33 C34 1.416(10) .
C33 H33 0.9500 .
C34 C35 1.387(9) .
C34 H34 0.9500 .
C35 C36 1.393(11) .
C35 H35 0.9500 .
C36 C37 1.382(10) .
C36 H36 0.9500 .
C37 C38 1.421(11) .
C37 H37 0.9500 .
C38 H38 0.9500 .
C39 C41 1.374(12) 2_656
C39 C40 1.3899 .
C39 H39 0.9500 .
C40 C41 1.3900 .
C40 H40 0.9500 .
C41 H41 0.9500 .
I3 I3 2.777(10) 2_656
